data_7004130
loop_
_publ_author_name
'Jiang, Xin-Dong'
'Matsukawa, Shiro'
'Yamamoto, Yohsuke'

_publ_section_title
;
 Synthesis, structure and isomerization of arylphosphoranes with
 anti-apicophilic bonding modes using a novel bidentate ligand with two
 C2F5 groups
;
_journal_issue 28
_journal_name_full 'Dalton Transactions'
_journal_page_first 3678
_journal_page_last 3687
_journal_paper_doi 10.1039/b802947d
_journal_year 2008
_chemical_formula_sum 'C28 H12 F21 O2 P'
_chemical_formula_weight 810.35
_chemical_melting_point 113
_chemical_name_systematic
;
?
;
_space_group_IT_number 2
_symmetry_cell_setting triclinic
_symmetry_space_group_name_Hall '-P 1'
_symmetry_space_group_name_H-M 'P -1'
_atom_sites_solution_hydrogens geom
_atom_sites_solution_primary direct
_atom_sites_solution_secondary difmap
_audit_creation_method SHELXL-97
_cell_angle_alpha 88.1130(10)
_cell_angle_beta 82.1650(10)
_cell_angle_gamma 81.3020(10)
_cell_formula_units_Z 4
_cell_length_a 8.94800(10)
_cell_length_b 16.9750(3)
_cell_length_c 19.6870(4)
_cell_measurement_temperature 173
_cell_measurement_theta_max 27.9
_cell_measurement_theta_min 1.0
_cell_volume 2928.09(9)
_computing_cell_refinement 'HKL(Otwinowski, 1997)'
_computing_data_collection 'HKL(Otwinowski, 1997)'
_computing_data_reduction 'HKL(Otwinowski, 1997)'
_computing_structure_refinement 'SHELXL-97 (Sheldrick, 1997)'
_computing_structure_solution 'SHELXS-97 (Sheldrick, 1990)'
_diffrn_ambient_temperature 173
_diffrn_detector_area_resol_mean 10.00
_diffrn_measured_fraction_theta_full 0.888
_diffrn_measured_fraction_theta_max 0.888
_diffrn_measurement_device_type 'MacScience DIP2030 Imaging Plate'
_diffrn_measurement_method \w
_diffrn_radiation_monochromator graphite
_diffrn_radiation_source 'fine-focus sealed tube'
_diffrn_radiation_type MoK\a
_diffrn_radiation_wavelength 0.71069
_diffrn_reflns_av_R_equivalents 0.0000
_diffrn_reflns_av_sigmaI/netI 0.0218
_diffrn_reflns_limit_h_max 11
_diffrn_reflns_limit_h_min 0
_diffrn_reflns_limit_k_max 22
_diffrn_reflns_limit_k_min -21
_diffrn_reflns_limit_l_max 25
_diffrn_reflns_limit_l_min -25
_diffrn_reflns_number 12473
_diffrn_reflns_theta_full 27.94
_diffrn_reflns_theta_max 27.94
_diffrn_reflns_theta_min 1.04
_exptl_absorpt_coefficient_mu 0.258
_exptl_absorpt_correction_type none
_exptl_crystal_colour colorless
_exptl_crystal_density_diffrn 1.838
_exptl_crystal_density_method 'not measured'
_exptl_crystal_description plate
_exptl_crystal_F_000 1600
_exptl_crystal_size_max 0.50
_exptl_crystal_size_mid 0.40
_exptl_crystal_size_min 0.20
_refine_diff_density_max 0.422
_refine_diff_density_min -0.650
_refine_diff_density_rms 0.166
_refine_ls_extinction_method none
_refine_ls_goodness_of_fit_ref 1.076
_refine_ls_hydrogen_treatment constr
_refine_ls_matrix_type full
_refine_ls_number_parameters 937
_refine_ls_number_reflns 12473
_refine_ls_number_restraints 0
_refine_ls_restrained_S_all 1.076
_refine_ls_R_factor_all 0.0477
_refine_ls_R_factor_gt 0.0415
_refine_ls_shift/su_max 0.001
_refine_ls_shift/su_mean 0.000
_refine_ls_structure_factor_coef Fsqd
_refine_ls_weighting_details 'calc w=1/[\s^2^(Fo^2^)+(0.0628P)^2^+2.1164P] where P=(Fo^2^+2Fc^2^)/3'
_refine_ls_weighting_scheme calc
_refine_ls_wR_factor_gt 0.1083
_refine_ls_wR_factor_ref 0.1196
_reflns_number_gt 11337
_reflns_number_total 12473
_reflns_threshold_expression >2sigma(I)
_cod_data_source_file b802947d.txt
_cod_data_source_block compound12c
_cod_original_sg_symbol_H-M P-1
_cod_database_code 7004130

loop_
_symmetry_equiv_pos_as_xyz
'x, y, z'
'-x, -y, -z'

loop_
_atom_site_label
_atom_site_type_symbol
_atom_site_fract_x
_atom_site_fract_y
_atom_site_fract_z
_atom_site_U_iso_or_equiv
_atom_site_adp_type
_atom_site_occupancy
_atom_site_symmetry_multiplicity
_atom_site_calc_flag
_atom_site_refinement_flags
_atom_site_disorder_assembly
_atom_site_disorder_group
C1 C 0.9512(2) 0.72332(10) 0.21859(8) 0.0182(3) Uani 1 1 d . . .
C2 C 1.1016(2) 0.73680(11) 0.20128(9) 0.0234(4) Uani 1 1 d . . .
H2A H 1.1366 0.7527 0.1559 0.028 Uiso 1 1 calc R . .
C3 C 1.2004(2) 0.72683(13) 0.25083(11) 0.0304(4) Uani 1 1 d . . .
H3A H 1.3035 0.7351 0.2392 0.036 Uiso 1 1 calc R . .
C4 C 1.1478(2) 0.70481(14) 0.31731(11) 0.0335(5) Uani 1 1 d . . .
H4A H 1.2162 0.6971 0.3507 0.040 Uiso 1 1 calc R . .
C5 C 0.9979(2) 0.69386(13) 0.33578(10) 0.0285(4) Uani 1 1 d . . .
H5A H 0.9624 0.6802 0.3817 0.034 Uiso 1 1 calc R . .
C6 C 0.8994(2) 0.70318(10) 0.28617(8) 0.0189(3) Uani 1 1 d . . .
C7 C 0.73233(19) 0.69244(10) 0.29611(8) 0.0167(3) Uani 1 1 d . . .
C8 C 0.6336(2) 0.74321(11) 0.35452(8) 0.0220(3) Uani 1 1 d . . .
C9 C 0.6407(3) 0.83331(12) 0.35444(10) 0.0309(4) Uani 1 1 d . . .
C10 C 0.7265(2) 0.60089(11) 0.31008(9) 0.0215(3) Uani 1 1 d . . .
C11 C 0.5746(3) 0.56816(12) 0.32035(11) 0.0308(4) Uani 1 1 d . . .
C12 C 0.9168(2) 0.76852(10) 0.08171(8) 0.0186(3) Uani 1 1 d . . .
C13 C 1.0499(2) 0.73010(12) 0.04343(9) 0.0254(4) Uani 1 1 d . . .
H13A H 1.0994 0.6806 0.0589 0.030 Uiso 1 1 calc R . .
C14 C 1.1091(2) 0.76488(13) -0.01720(10) 0.0307(4) Uani 1 1 d . . .
H14A H 1.1995 0.7388 -0.0430 0.037 Uiso 1 1 calc R . .
C15 C 1.0387(3) 0.83689(13) -0.04068(10) 0.0334(5) Uani 1 1 d . . .
H15A H 1.0812 0.8599 -0.0821 0.040 Uiso 1 1 calc R . .
C16 C 0.9062(3) 0.87555(12) -0.00388(9) 0.0287(4) Uani 1 1 d . . .
H16A H 0.8567 0.9249 -0.0196 0.034 Uiso 1 1 calc R . .
C17 C 0.8473(2) 0.83975(10) 0.05701(8) 0.0197(3) Uani 1 1 d . . .
C18 C 0.7028(2) 0.87115(10) 0.10328(8) 0.0176(3) Uani 1 1 d . . .
C19 C 0.7097(2) 0.95323(10) 0.13436(9) 0.0220(3) Uani 1 1 d . . .
C20 C 0.8536(2) 0.96310(11) 0.16681(11) 0.0289(4) Uani 1 1 d . . .
C21 C 0.5617(2) 0.87340(11) 0.06382(9) 0.0233(4) Uani 1 1 d . . .
C22 C 0.3978(2) 0.90000(13) 0.09987(11) 0.0314(4) Uani 1 1 d . . .
C23 C 0.7662(2) 0.64404(10) 0.12262(8) 0.0184(3) Uani 1 1 d . . .
C24 C 0.8846(2) 0.58249(11) 0.10347(9) 0.0253(4) Uani 1 1 d . . .
H24A H 0.9849 0.5863 0.1125 0.030 Uiso 1 1 calc R . .
C25 C 0.8570(3) 0.51542(12) 0.07124(10) 0.0337(5) Uani 1 1 d . . .
H25A H 0.9372 0.4731 0.0584 0.040 Uiso 1 1 calc R . .
C26 C 0.7124(3) 0.51179(13) 0.05843(11) 0.0387(5) Uani 1 1 d . . .
C27 C 0.5914(3) 0.57054(13) 0.07702(12) 0.0371(5) Uani 1 1 d . . .
H27A H 0.4917 0.5659 0.0676 0.044 Uiso 1 1 calc R . .
C28 C 0.6197(2) 0.63724(12) 0.11015(10) 0.0264(4) Uani 1 1 d . . .
H28A H 0.5379 0.6783 0.1243 0.032 Uiso 1 1 calc R . .
O1 O 0.67383(13) 0.71458(7) 0.23547(5) 0.0159(2) Uani 1 1 d . . .
O2 O 0.68210(13) 0.81615(7) 0.15830(6) 0.0159(2) Uani 1 1 d . . .
P1 P 0.80458(5) 0.73352(2) 0.16185(2) 0.01401(9) Uani 1 1 d . . .
F1 F 0.66880(16) 0.71516(7) 0.41656(5) 0.0342(3) Uani 1 1 d . . .
F2 F 0.48450(13) 0.73763(7) 0.35291(6) 0.0309(3) Uani 1 1 d . . .
F3 F 0.6006(2) 0.86831(8) 0.29772(6) 0.0526(4) Uani 1 1 d . . .
F4 F 0.7782(2) 0.84827(10) 0.36225(11) 0.0637(5) Uani 1 1 d . . .
F5 F 0.54300(18) 0.86622(8) 0.40631(6) 0.0424(3) Uani 1 1 d . . .
F6 F 0.79654(15) 0.57458(7) 0.36561(6) 0.0339(3) Uani 1 1 d . . .
F7 F 0.80835(14) 0.56218(6) 0.25500(6) 0.0283(2) Uani 1 1 d . . .
F8 F 0.48822(16) 0.59493(8) 0.27260(8) 0.0420(3) Uani 1 1 d . . .
F9 F 0.49621(18) 0.58697(9) 0.38166(8) 0.0477(4) Uani 1 1 d . . .
F10 F 0.60146(18) 0.48890(8) 0.31758(8) 0.0464(4) Uani 1 1 d . . .
F11 F 0.59129(14) 0.97136(7) 0.18414(6) 0.0291(2) Uani 1 1 d . . .
F12 F 0.69904(15) 1.01006(7) 0.08456(6) 0.0321(3) Uani 1 1 d . . .
F13 F 0.97479(17) 0.96283(10) 0.11994(8) 0.0486(4) Uani 1 1 d . . .
F14 F 0.88471(18) 0.90609(8) 0.21237(8) 0.0448(4) Uani 1 1 d . . .
F15 F 0.83078(18) 1.03273(8) 0.19792(8) 0.0461(4) Uani 1 1 d . . .
F16 F 0.56434(15) 0.79797(7) 0.04310(6) 0.0318(3) Uani 1 1 d . . .
F17 F 0.57754(15) 0.91972(7) 0.00700(6) 0.0332(3) Uani 1 1 d . . .
F18 F 0.36915(16) 0.97794(8) 0.10945(7) 0.0409(3) Uani 1 1 d . . .
F19 F 0.37158(16) 0.86336(9) 0.15979(7) 0.0448(3) Uani 1 1 d . . .
F20 F 0.29940(17) 0.88146(11) 0.05989(9) 0.0556(4) Uani 1 1 d . . .
F21 F 0.6861(3) 0.44604(9) 0.02645(9) 0.0658(5) Uani 1 1 d . . .
C29 C 0.0074(2) 0.30013(10) 0.28336(8) 0.0178(3) Uani 1 1 d . . .
C30 C -0.1474(2) 0.29692(11) 0.30238(9) 0.0236(4) Uani 1 1 d . . .
H30A H -0.1830 0.2805 0.3475 0.028 Uiso 1 1 calc R . .
C31 C -0.2498(2) 0.31776(12) 0.25522(10) 0.0281(4) Uani 1 1 d . . .
H31A H -0.3559 0.3175 0.2686 0.034 Uiso 1 1 calc R . .
C32 C -0.1966(2) 0.33888(13) 0.18851(10) 0.0298(4) Uani 1 1 d . . .
H32A H -0.2669 0.3534 0.1566 0.036 Uiso 1 1 calc R . .
C33 C -0.0425(2) 0.33896(12) 0.16805(10) 0.0267(4) Uani 1 1 d . . .
H33A H -0.0063 0.3510 0.1218 0.032 Uiso 1 1 calc R . .
C34 C 0.05867(19) 0.32115(10) 0.21598(9) 0.0184(3) Uani 1 1 d . . .
C35 C 0.23096(19) 0.31679(10) 0.20275(8) 0.0173(3) Uani 1 1 d . . .
C36 C 0.2934(2) 0.24298(11) 0.15498(9) 0.0224(3) Uani 1 1 d . . .
C37 C 0.4661(3) 0.21443(15) 0.13866(12) 0.0377(5) Uani 1 1 d . . .
C38 C 0.2845(2) 0.39408(11) 0.17077(9) 0.0224(3) Uani 1 1 d . . .
C39 C 0.2361(2) 0.47078(11) 0.21278(11) 0.0291(4) Uani 1 1 d . . .
C40 C 0.0506(2) 0.23196(11) 0.41305(8) 0.0220(3) Uani 1 1 d . . .
C41 C -0.0775(2) 0.26781(13) 0.45610(10) 0.0296(4) Uani 1 1 d . . .
H41A H -0.1202 0.3215 0.4483 0.036 Uiso 1 1 calc R . .
C42 C -0.1415(3) 0.22411(15) 0.51041(11) 0.0393(5) Uani 1 1 d . . .
H42A H -0.2308 0.2475 0.5386 0.047 Uiso 1 1 calc R . .
C43 C -0.0768(3) 0.14694(15) 0.52386(11) 0.0446(6) Uani 1 1 d . . .
H43A H -0.1220 0.1180 0.5612 0.054 Uiso 1 1 calc R . .
C44 C 0.0529(3) 0.11148(13) 0.48355(11) 0.0379(5) Uani 1 1 d . . .
H44A H 0.0991 0.0589 0.4933 0.045 Uiso 1 1 calc R . .
C45 C 0.1143(2) 0.15507(11) 0.42802(9) 0.0247(4) Uani 1 1 d . . .
C46 C 0.2585(2) 0.12908(10) 0.37941(9) 0.0217(3) Uani 1 1 d . . .
C47 C 0.2522(2) 0.05474(11) 0.33573(10) 0.0259(4) Uani 1 1 d . . .
C48 C 0.0991(3) 0.04850(12) 0.30945(11) 0.0317(4) Uani 1 1 d . . .
C49 C 0.3984(3) 0.11663(11) 0.42075(10) 0.0293(4) Uani 1 1 d . . .
C50 C 0.5625(3) 0.10011(13) 0.38348(13) 0.0383(5) Uani 1 1 d . . .
O3 O 0.28622(13) 0.30412(7) 0.26540(6) 0.0165(2) Uani 1 1 d . . .
O4 O 0.28148(14) 0.19260(7) 0.33236(6) 0.0185(2) Uani 1 1 d . . .
P2 P 0.15948(5) 0.27659(2) 0.33691(2) 0.01538(9) Uani 1 1 d . . .
F22 F 0.24016(15) 0.25411(8) 0.09388(6) 0.0348(3) Uani 1 1 d . . .
F23 F 0.23459(15) 0.18031(7) 0.18622(6) 0.0337(3) Uani 1 1 d . . .
F24 F 0.53873(17) 0.21469(11) 0.19210(9) 0.0607(5) Uani 1 1 d . . .
F25 F 0.52863(19) 0.26030(12) 0.08922(9) 0.0633(5) Uani 1 1 d . . .
F26 F 0.48805(18) 0.14152(10) 0.11378(9) 0.0580(5) Uani 1 1 d . . .
F27 F 0.23441(17) 0.41012(8) 0.10914(6) 0.0386(3) Uani 1 1 d . . .
F28 F 0.43853(14) 0.38581(8) 0.15996(7) 0.0375(3) Uani 1 1 d . . .
F29 F 0.31059(18) 0.46989(8) 0.26639(7) 0.0425(3) Uani 1 1 d . . .
F30 F 0.08825(16) 0.48211(8) 0.23521(9) 0.0492(4) Uani 1 1 d . . .
F31 F 0.26794(19) 0.53319(8) 0.17332(8) 0.0466(4) Uani 1 1 d . . .
F32 F 0.28381(17) -0.01284(7) 0.37312(7) 0.0393(3) Uani 1 1 d . . .
F33 F 0.35805(15) 0.05229(7) 0.28028(6) 0.0342(3) Uani 1 1 d . . .
F34 F 0.03863(16) 0.11714(8) 0.28344(7) 0.0386(3) Uani 1 1 d . . .
F35 F -0.00184(18) 0.02647(9) 0.35923(8) 0.0486(4) Uani 1 1 d . . .
F36 F 0.12240(19) -0.00600(9) 0.26117(9) 0.0535(4) Uani 1 1 d . . .
F37 F 0.38391(18) 0.05779(8) 0.46788(7) 0.0431(3) Uani 1 1 d . . .
F38 F 0.39081(17) 0.18503(7) 0.45554(6) 0.0376(3) Uani 1 1 d . . .
F39 F 0.59144(18) 0.15621(10) 0.33769(9) 0.0552(4) Uani 1 1 d . . .
F40 F 0.59143(19) 0.03042(9) 0.35277(10) 0.0577(4) Uani 1 1 d . . .
F41 F 0.65903(19) 0.09890(11) 0.42933(10) 0.0631(5) Uani 1 1 d . . .
C51 C 0.2003(2) 0.35994(10) 0.38347(8) 0.0182(3) Uani 1 1 d . . .
C52 C 0.0904(2) 0.42756(11) 0.39416(9) 0.0252(4) Uani 1 1 d . . .
H52A H -0.0041 0.4299 0.3767 0.030 Uiso 1 1 calc R . .
C53 C 0.1191(2) 0.49165(11) 0.43035(10) 0.0289(4) Uani 1 1 d . . .
H53A H 0.0460 0.5385 0.4370 0.035 Uiso 1 1 calc R . .
C54 C 0.2552(3) 0.48553(12) 0.45606(9) 0.0293(4) Uani 1 1 d . . .
C55 C 0.3676(3) 0.42040(12) 0.44585(10) 0.0291(4) Uani 1 1 d . . .
H55A H 0.4613 0.4185 0.4639 0.035 Uiso 1 1 calc R . .
C56 C 0.3396(2) 0.35728(11) 0.40825(9) 0.0237(4) Uani 1 1 d . . .
H56A H 0.4160 0.3121 0.3995 0.028 Uiso 1 1 calc R . .
F42 F 0.28095(18) 0.54736(8) 0.49330(7) 0.0449(4) Uani 1 1 d . . .

loop_
_atom_site_aniso_label
_atom_site_aniso_U_11
_atom_site_aniso_U_22
_atom_site_aniso_U_33
_atom_site_aniso_U_23
_atom_site_aniso_U_13
_atom_site_aniso_U_12
C1 0.0160(8) 0.0193(8) 0.0191(8) 0.0015(6) -0.0037(6) -0.0013(6)
C2 0.0175(9) 0.0292(9) 0.0240(8) 0.0033(7) -0.0031(6) -0.0056(7)
C3 0.0171(9) 0.0414(11) 0.0342(10) 0.0026(8) -0.0075(7) -0.0063(8)
C4 0.0229(10) 0.0491(13) 0.0313(10) 0.0030(9) -0.0136(8) -0.0054(9)
C5 0.0242(10) 0.0402(11) 0.0226(9) 0.0049(7) -0.0086(7) -0.0052(8)
C6 0.0161(8) 0.0216(8) 0.0190(8) 0.0028(6) -0.0038(6) -0.0024(6)
C7 0.0175(8) 0.0181(8) 0.0139(7) 0.0035(5) -0.0031(6) -0.0009(6)
C8 0.0242(9) 0.0260(9) 0.0140(7) 0.0026(6) -0.0022(6) 0.0004(7)
C9 0.0439(12) 0.0278(10) 0.0194(8) -0.0042(7) -0.0015(8) -0.0019(8)
C10 0.0227(9) 0.0202(8) 0.0198(8) 0.0053(6) -0.0022(6) 0.0011(7)
C11 0.0317(11) 0.0215(9) 0.0381(11) 0.0058(7) 0.0002(8) -0.0059(8)
C12 0.0196(9) 0.0207(8) 0.0152(7) 0.0000(6) 0.0003(6) -0.0047(6)
C13 0.0217(9) 0.0281(9) 0.0242(9) -0.0024(7) 0.0042(7) -0.0027(7)
C14 0.0255(10) 0.0397(11) 0.0248(9) -0.0042(8) 0.0091(7) -0.0087(8)
C15 0.0388(12) 0.0402(12) 0.0207(9) 0.0024(8) 0.0079(8) -0.0152(9)
C16 0.0350(11) 0.0289(10) 0.0211(9) 0.0053(7) 0.0022(7) -0.0078(8)
C17 0.0231(9) 0.0203(8) 0.0151(7) 0.0007(6) 0.0003(6) -0.0045(6)
C18 0.0217(9) 0.0167(8) 0.0140(7) 0.0043(5) -0.0023(6) -0.0027(6)
C19 0.0268(10) 0.0154(8) 0.0223(8) 0.0027(6) -0.0017(7) -0.0003(6)
C20 0.0338(11) 0.0209(9) 0.0341(10) -0.0021(7) -0.0061(8) -0.0091(7)
C21 0.0294(10) 0.0224(9) 0.0188(8) 0.0059(6) -0.0082(7) -0.0033(7)
C22 0.0253(11) 0.0363(11) 0.0335(10) 0.0111(8) -0.0104(8) -0.0043(8)
C23 0.0233(9) 0.0182(8) 0.0137(7) 0.0011(5) -0.0024(6) -0.0032(6)
C24 0.0303(10) 0.0197(9) 0.0237(8) -0.0003(6) 0.0001(7) -0.0003(7)
C25 0.0511(14) 0.0193(9) 0.0264(9) -0.0034(7) 0.0037(8) 0.0013(8)
C26 0.0671(17) 0.0247(10) 0.0279(10) -0.0072(8) -0.0082(10) -0.0152(10)
C27 0.0430(13) 0.0363(12) 0.0384(11) -0.0029(9) -0.0146(10) -0.0180(10)
C28 0.0267(10) 0.0260(9) 0.0280(9) -0.0027(7) -0.0062(7) -0.0063(7)
O1 0.0157(6) 0.0195(6) 0.0123(5) 0.0033(4) -0.0027(4) -0.0015(4)
O2 0.0172(6) 0.0164(6) 0.0130(5) 0.0036(4) -0.0010(4) -0.0009(4)
P1 0.0137(2) 0.01508(19) 0.01288(18) 0.00069(13) -0.00160(14) -0.00126(14)
F1 0.0491(8) 0.0378(7) 0.0126(5) 0.0041(4) -0.0060(5) 0.0045(5)
F2 0.0199(6) 0.0394(7) 0.0304(6) -0.0049(5) 0.0044(4) -0.0011(5)
F3 0.1092(14) 0.0239(6) 0.0197(6) 0.0020(5) -0.0055(7) 0.0029(7)
F4 0.0518(10) 0.0419(9) 0.1020(14) -0.0258(9) -0.0119(9) -0.0145(7)
F5 0.0658(10) 0.0334(7) 0.0215(6) -0.0077(5) 0.0003(6) 0.0098(6)
F6 0.0390(7) 0.0319(6) 0.0312(6) 0.0149(5) -0.0138(5) -0.0017(5)
F7 0.0302(6) 0.0205(5) 0.0289(6) 0.0014(4) 0.0057(4) 0.0039(4)
F8 0.0334(7) 0.0392(7) 0.0591(9) 0.0100(6) -0.0178(6) -0.0150(6)
F9 0.0443(9) 0.0444(8) 0.0490(8) 0.0055(6) 0.0208(6) -0.0145(6)
F10 0.0500(9) 0.0215(6) 0.0668(10) 0.0064(6) 0.0001(7) -0.0115(6)
F11 0.0314(6) 0.0264(6) 0.0261(5) -0.0047(4) 0.0031(4) 0.0018(5)
F12 0.0460(8) 0.0177(5) 0.0309(6) 0.0088(4) -0.0050(5) -0.0011(5)
F13 0.0338(8) 0.0591(9) 0.0558(9) -0.0126(7) 0.0023(6) -0.0217(7)
F14 0.0547(9) 0.0334(7) 0.0561(8) 0.0120(6) -0.0350(7) -0.0158(6)
F15 0.0565(9) 0.0281(7) 0.0577(9) -0.0163(6) -0.0161(7) -0.0081(6)
F16 0.0406(7) 0.0294(6) 0.0295(6) -0.0010(4) -0.0174(5) -0.0064(5)
F17 0.0397(7) 0.0394(7) 0.0206(5) 0.0148(5) -0.0102(5) -0.0040(5)
F18 0.0337(7) 0.0359(7) 0.0483(8) 0.0063(6) -0.0043(6) 0.0076(5)
F19 0.0274(7) 0.0555(9) 0.0472(8) 0.0243(6) 0.0026(5) -0.0047(6)
F20 0.0319(8) 0.0722(11) 0.0683(10) -0.0038(8) -0.0274(7) -0.0059(7)
F21 0.1070(15) 0.0374(8) 0.0613(10) -0.0231(7) -0.0206(10) -0.0237(9)
C29 0.0169(8) 0.0173(8) 0.0194(8) -0.0019(6) -0.0026(6) -0.0027(6)
C30 0.0183(9) 0.0301(9) 0.0227(8) -0.0013(7) -0.0007(6) -0.0060(7)
C31 0.0154(9) 0.0360(11) 0.0332(10) -0.0036(8) -0.0032(7) -0.0045(7)
C32 0.0186(9) 0.0400(11) 0.0321(10) 0.0027(8) -0.0105(7) -0.0032(8)
C33 0.0216(9) 0.0367(10) 0.0225(8) 0.0050(7) -0.0070(7) -0.0040(8)
C34 0.0152(8) 0.0198(8) 0.0205(8) 0.0008(6) -0.0035(6) -0.0031(6)
C35 0.0167(8) 0.0207(8) 0.0145(7) 0.0005(6) -0.0028(6) -0.0021(6)
C36 0.0221(9) 0.0274(9) 0.0184(8) -0.0038(6) -0.0041(6) -0.0038(7)
C37 0.0249(11) 0.0451(13) 0.0418(12) -0.0239(10) -0.0032(9) 0.0031(9)
C38 0.0181(9) 0.0275(9) 0.0212(8) 0.0059(6) -0.0022(6) -0.0033(7)
C39 0.0282(11) 0.0227(9) 0.0364(10) 0.0056(7) -0.0025(8) -0.0063(7)
C40 0.0283(10) 0.0239(9) 0.0146(7) -0.0022(6) -0.0008(6) -0.0082(7)
C41 0.0331(11) 0.0339(10) 0.0210(9) -0.0059(7) 0.0037(7) -0.0073(8)
C42 0.0445(14) 0.0510(14) 0.0215(9) -0.0053(9) 0.0100(8) -0.0158(10)
C43 0.0603(17) 0.0492(14) 0.0250(10) 0.0067(9) 0.0072(10) -0.0238(12)
C44 0.0555(15) 0.0311(11) 0.0278(10) 0.0073(8) -0.0010(9) -0.0147(10)
C45 0.0342(11) 0.0220(9) 0.0193(8) 0.0012(6) -0.0030(7) -0.0091(7)
C46 0.0305(10) 0.0149(8) 0.0214(8) 0.0026(6) -0.0074(7) -0.0056(7)
C47 0.0314(11) 0.0174(8) 0.0300(9) -0.0008(7) -0.0076(7) -0.0041(7)
C48 0.0366(12) 0.0240(10) 0.0374(11) -0.0056(8) -0.0088(9) -0.0087(8)
C49 0.0428(12) 0.0179(9) 0.0311(10) 0.0063(7) -0.0185(8) -0.0063(8)
C50 0.0376(13) 0.0276(11) 0.0541(14) 0.0050(9) -0.0245(11) -0.0037(9)
O3 0.0163(6) 0.0192(6) 0.0147(5) 0.0007(4) -0.0044(4) -0.0024(4)
O4 0.0223(6) 0.0151(6) 0.0181(5) 0.0013(4) -0.0043(4) -0.0020(4)
P2 0.0176(2) 0.01504(19) 0.01378(18) -0.00160(14) -0.00272(14) -0.00259(15)
F22 0.0370(7) 0.0500(8) 0.0183(5) -0.0084(5) -0.0091(5) -0.0024(6)
F23 0.0443(8) 0.0238(6) 0.0326(6) -0.0064(4) 0.0015(5) -0.0087(5)
F24 0.0329(8) 0.0807(12) 0.0677(10) -0.0404(9) -0.0272(7) 0.0209(8)
F25 0.0354(9) 0.0861(13) 0.0634(10) -0.0248(9) 0.0248(7) -0.0157(8)
F26 0.0472(9) 0.0523(9) 0.0715(11) -0.0410(8) -0.0117(8) 0.0150(7)
F27 0.0531(9) 0.0437(7) 0.0227(6) 0.0149(5) -0.0116(5) -0.0161(6)
F28 0.0182(6) 0.0374(7) 0.0536(8) 0.0079(6) 0.0070(5) -0.0062(5)
F29 0.0612(10) 0.0327(7) 0.0406(7) 0.0001(5) -0.0151(6) -0.0216(6)
F30 0.0291(7) 0.0339(7) 0.0795(11) -0.0118(7) 0.0084(7) 0.0001(6)
F31 0.0605(10) 0.0251(7) 0.0541(8) 0.0151(6) -0.0049(7) -0.0119(6)
F32 0.0516(9) 0.0159(6) 0.0536(8) 0.0051(5) -0.0195(6) -0.0056(5)
F33 0.0350(7) 0.0295(6) 0.0373(7) -0.0124(5) 0.0003(5) -0.0036(5)
F34 0.0406(8) 0.0322(7) 0.0481(8) 0.0023(5) -0.0216(6) -0.0081(5)
F35 0.0441(9) 0.0520(9) 0.0555(9) 0.0066(7) -0.0071(7) -0.0268(7)
F36 0.0541(9) 0.0451(8) 0.0670(10) -0.0321(7) -0.0206(8) -0.0073(7)
F37 0.0628(10) 0.0305(7) 0.0410(7) 0.0185(5) -0.0258(7) -0.0103(6)
F38 0.0595(9) 0.0265(6) 0.0334(6) -0.0015(5) -0.0270(6) -0.0078(6)
F39 0.0341(8) 0.0533(9) 0.0783(11) 0.0268(8) -0.0110(7) -0.0090(7)
F40 0.0435(9) 0.0391(8) 0.0907(13) -0.0179(8) -0.0165(8) 0.0035(7)
F41 0.0482(10) 0.0680(11) 0.0811(12) 0.0019(9) -0.0448(9) -0.0018(8)
C51 0.0232(9) 0.0172(8) 0.0146(7) -0.0012(5) -0.0022(6) -0.0040(6)
C52 0.0271(10) 0.0220(9) 0.0257(9) -0.0057(7) -0.0022(7) -0.0011(7)
C53 0.0353(11) 0.0214(9) 0.0275(9) -0.0072(7) 0.0045(8) -0.0030(8)
C54 0.0427(12) 0.0250(9) 0.0219(9) -0.0097(7) 0.0035(8) -0.0159(8)
C55 0.0333(11) 0.0308(10) 0.0272(9) -0.0021(7) -0.0090(8) -0.0126(8)
C56 0.0256(10) 0.0209(9) 0.0262(9) -0.0017(6) -0.0064(7) -0.0057(7)
F42 0.0584(9) 0.0381(7) 0.0417(7) -0.0237(6) 0.0029(6) -0.0224(6)

loop_
_atom_type_symbol
_atom_type_description
_atom_type_scat_dispersion_real
_atom_type_scat_dispersion_imag
_atom_type_scat_source
C C 0.0033 0.0016 'International Tables Vol C Tables 4.2.6.8 and 6.1.1.4'
H H 0.0000 0.0000 'International Tables Vol C Tables 4.2.6.8 and 6.1.1.4'
O O 0.0106 0.0060 'International Tables Vol C Tables 4.2.6.8 and 6.1.1.4'
F F 0.0171 0.0103 'International Tables Vol C Tables 4.2.6.8 and 6.1.1.4'
P P 0.1023 0.0942 'International Tables Vol C Tables 4.2.6.8 and 6.1.1.4'

loop_
_geom_angle_atom_site_label_1
_geom_angle_atom_site_label_2
_geom_angle_atom_site_label_3
_geom_angle
_geom_angle_site_symmetry_1
_geom_angle_site_symmetry_3
_geom_angle_publ_flag
C2 C1 C6 119.60(16) . . ?
C2 C1 P1 126.51(13) . . ?
C6 C1 P1 113.83(13) . . ?
C3 C2 C1 119.69(17) . . ?
C3 C2 H2A 120.2 . . ?
C1 C2 H2A 120.2 . . ?
C4 C3 C2 119.84(19) . . ?
C4 C3 H3A 120.1 . . ?
C2 C3 H3A 120.1 . . ?
C5 C4 C3 121.14(18) . . ?
C5 C4 H4A 119.4 . . ?
C3 C4 H4A 119.4 . . ?
C4 C5 C6 119.05(18) . . ?
C4 C5 H5A 120.5 . . ?
C6 C5 H5A 120.5 . . ?
C5 C6 C1 120.62(17) . . ?
C5 C6 C7 126.85(16) . . ?
C1 C6 C7 112.51(14) . . ?
O1 C7 C6 107.95(13) . . ?
O1 C7 C8 107.98(13) . . ?
C6 C7 C8 114.02(14) . . ?
O1 C7 C10 109.00(13) . . ?
C6 C7 C10 106.96(13) . . ?
C8 C7 C10 110.82(14) . . ?
F1 C8 F2 107.35(14) . . ?
F1 C8 C9 105.85(15) . . ?
F2 C8 C9 104.97(15) . . ?
F1 C8 C7 110.61(14) . . ?
F2 C8 C7 109.13(14) . . ?
C9 C8 C7 118.32(15) . . ?
F3 C9 F4 109.0(2) . . ?
F3 C9 F5 107.37(17) . . ?
F4 C9 F5 107.95(18) . . ?
F3 C9 C8 111.58(16) . . ?
F4 C9 C8 111.93(18) . . ?
F5 C9 C8 108.86(17) . . ?
F7 C10 F6 106.91(14) . . ?
F7 C10 C11 105.10(16) . . ?
F6 C10 C11 105.33(15) . . ?
F7 C10 C7 106.42(13) . . ?
F6 C10 C7 111.12(15) . . ?
C11 C10 C7 121.08(15) . . ?
F8 C11 F10 108.41(18) . . ?
F8 C11 F9 108.59(19) . . ?
F10 C11 F9 107.00(16) . . ?
F8 C11 C10 111.80(16) . . ?
F10 C11 C10 109.31(17) . . ?
F9 C11 C10 111.56(18) . . ?
C17 C12 C13 118.35(16) . . ?
C17 C12 P1 112.32(12) . . ?
C13 C12 P1 129.17(14) . . ?
C14 C13 C12 119.63(18) . . ?
C14 C13 H13A 120.2 . . ?
C12 C13 H13A 120.2 . . ?
C15 C14 C13 121.11(18) . . ?
C15 C14 H14A 119.4 . . ?
C13 C14 H14A 119.4 . . ?
C14 C15 C16 120.18(17) . . ?
C14 C15 H15A 119.9 . . ?
C16 C15 H15A 119.9 . . ?
C15 C16 C17 118.15(18) . . ?
C15 C16 H16A 120.9 . . ?
C17 C16 H16A 120.9 . . ?
C12 C17 C16 122.57(17) . . ?
C12 C17 C18 111.21(14) . . ?
C16 C17 C18 126.21(16) . . ?
O2 C18 C17 108.31(13) . . ?
O2 C18 C19 107.79(13) . . ?
C17 C18 C19 112.67(14) . . ?
O2 C18 C21 105.88(13) . . ?
C17 C18 C21 109.84(14) . . ?
C19 C18 C21 112.04(14) . . ?
F11 C19 F12 108.26(14) . . ?
F11 C19 C20 105.65(15) . . ?
F12 C19 C20 105.71(15) . . ?
F11 C19 C18 109.95(14) . . ?
F12 C19 C18 109.01(14) . . ?
C20 C19 C18 117.84(15) . . ?
F14 C20 F13 108.45(18) . . ?
F14 C20 F15 108.58(17) . . ?
F13 C20 F15 107.18(17) . . ?
F14 C20 C19 111.64(16) . . ?
F13 C20 C19 111.79(16) . . ?
F15 C20 C19 109.06(17) . . ?
F17 C21 F16 107.43(14) . . ?
F17 C21 C22 105.90(15) . . ?
F16 C21 C22 105.77(16) . . ?
F17 C21 C18 110.12(15) . . ?
F16 C21 C18 105.98(14) . . ?
C22 C21 C18 120.93(15) . . ?
F18 C22 F19 108.72(19) . . ?
F18 C22 F20 107.60(17) . . ?
F19 C22 F20 107.93(19) . . ?
F18 C22 C21 112.01(17) . . ?
F19 C22 C21 111.97(16) . . ?
F20 C22 C21 108.43(18) . . ?
C28 C23 C24 119.28(17) . . ?
C28 C23 P1 120.53(13) . . ?
C24 C23 P1 120.17(14) . . ?
C25 C24 C23 120.4(2) . . ?
C25 C24 H24A 119.8 . . ?
C23 C24 H24A 119.8 . . ?
C26 C25 C24 118.58(19) . . ?
C26 C25 H25A 120.7 . . ?
C24 C25 H25A 120.7 . . ?
C25 C26 F21 118.3(2) . . ?
C25 C26 C27 123.21(19) . . ?
F21 C26 C27 118.5(2) . . ?
C26 C27 C28 117.9(2) . . ?
C26 C27 H27A 121.1 . . ?
C28 C27 H27A 121.1 . . ?
C23 C28 C27 120.64(19) . . ?
C23 C28 H28A 119.7 . . ?
C27 C28 H28A 119.7 . . ?
C7 O1 P1 117.98(10) . . ?
C18 O2 P1 120.13(10) . . ?
O2 P1 O1 82.26(6) . . ?
O2 P1 C1 121.70(7) . . ?
O1 P1 C1 87.06(7) . . ?
O2 P1 C23 118.47(7) . . ?
O1 P1 C23 89.17(7) . . ?
C1 P1 C23 118.48(8) . . ?
O2 P1 C12 87.97(7) . . ?
O1 P1 C12 170.13(7) . . ?
C1 P1 C12 99.32(8) . . ?
C23 P1 C12 94.32(7) . . ?
C30 C29 C34 119.22(16) . . ?
C30 C29 P2 127.11(13) . . ?
C34 C29 P2 113.64(13) . . ?
C31 C30 C29 120.01(17) . . ?
C31 C30 H30A 120.0 . . ?
C29 C30 H30A 120.0 . . ?
C32 C31 C30 119.84(18) . . ?
C32 C31 H31A 120.1 . . ?
C30 C31 H31A 120.1 . . ?
C33 C32 C31 120.78(18) . . ?
C33 C32 H32A 119.6 . . ?
C31 C32 H32A 119.6 . . ?
C32 C33 C34 119.16(18) . . ?
C32 C33 H33A 120.4 . . ?
C34 C33 H33A 120.4 . . ?
C33 C34 C29 120.87(17) . . ?
C33 C34 C35 126.58(16) . . ?
C29 C34 C35 112.45(14) . . ?
O3 C35 C34 107.71(13) . . ?
O3 C35 C38 107.40(13) . . ?
C34 C35 C38 113.72(14) . . ?
O3 C35 C36 109.73(13) . . ?
C34 C35 C36 106.91(14) . . ?
C38 C35 C36 111.30(14) . . ?
F22 C36 F23 107.07(15) . . ?
F22 C36 C37 106.12(15) . . ?
F23 C36 C37 105.37(17) . . ?
F22 C36 C35 110.54(14) . . ?
F23 C36 C35 106.13(14) . . ?
C37 C36 C35 120.82(15) . . ?
F24 C37 F26 109.3(2) . . ?
F24 C37 F25 108.5(2) . . ?
F26 C37 F25 106.18(19) . . ?
F24 C37 C36 113.15(17) . . ?
F26 C37 C36 109.09(18) . . ?
F25 C37 C36 110.36(19) . . ?
F28 C38 F27 107.22(15) . . ?
F28 C38 C39 104.47(16) . . ?
F27 C38 C39 106.27(15) . . ?
F28 C38 C35 110.53(14) . . ?
F27 C38 C35 110.59(15) . . ?
C39 C38 C35 117.16(15) . . ?
F29 C39 F30 107.99(18) . . ?
F29 C39 F31 107.55(17) . . ?
F30 C39 F31 108.21(17) . . ?
F29 C39 C38 111.77(16) . . ?
F30 C39 C38 112.03(17) . . ?
F31 C39 C38 109.13(17) . . ?
C45 C40 C41 118.70(17) . . ?
C45 C40 P2 112.87(14) . . ?
C41 C40 P2 128.35(15) . . ?
C42 C41 C40 119.4(2) . . ?
C42 C41 H41A 120.3 . . ?
C40 C41 H41A 120.3 . . ?
C43 C42 C41 120.8(2) . . ?
C43 C42 H42A 119.6 . . ?
C41 C42 H42A 119.6 . . ?
C44 C43 C42 120.7(2) . . ?
C44 C43 H43A 119.6 . . ?
C42 C43 H43A 119.6 . . ?
C43 C44 C45 118.1(2) . . ?
C43 C44 H44A 120.9 . . ?
C45 C44 H44A 120.9 . . ?
C40 C45 C44 122.20(19) . . ?
C40 C45 C46 111.01(15) . . ?
C44 C45 C46 126.71(19) . . ?
O4 C46 C45 107.97(14) . . ?
O4 C46 C47 106.60(14) . . ?
C45 C46 C47 114.30(15) . . ?
O4 C46 C49 106.33(14) . . ?
C45 C46 C49 109.15(15) . . ?
C47 C46 C49 112.08(15) . . ?
F33 C47 F32 107.95(16) . . ?
F33 C47 C48 106.59(16) . . ?
F32 C47 C48 105.29(15) . . ?
F33 C47 C46 109.57(15) . . ?
F32 C47 C46 109.80(15) . . ?
C48 C47 C46 117.22(16) . . ?
F36 C48 F35 107.70(17) . . ?
F36 C48 F34 108.52(18) . . ?
F35 C48 F34 108.00(19) . . ?
F36 C48 C47 109.25(18) . . ?
F35 C48 C47 111.33(17) . . ?
F34 C48 C47 111.91(16) . . ?
F37 C49 F38 107.03(16) . . ?
F37 C49 C50 106.59(17) . . ?
F38 C49 C50 105.51(17) . . ?
F37 C49 C46 110.16(16) . . ?
F38 C49 C46 105.97(15) . . ?
C50 C49 C46 120.78(17) . . ?
F39 C50 F40 108.8(2) . . ?
F39 C50 F41 107.6(2) . . ?
F40 C50 F41 107.47(18) . . ?
F39 C50 C49 111.81(17) . . ?
F40 C50 C49 112.26(19) . . ?
F41 C50 C49 108.7(2) . . ?
C35 O3 P2 117.81(10) . . ?
C46 O4 P2 120.60(11) . . ?
O4 P2 O3 82.76(6) . . ?
O4 P2 C51 119.00(7) . . ?
O3 P2 C51 88.69(7) . . ?
O4 P2 C29 124.12(7) . . ?
O3 P2 C29 87.12(7) . . ?
C51 P2 C29 115.50(8) . . ?
O4 P2 C40 87.53(7) . . ?
O3 P2 C40 170.22(7) . . ?
C51 P2 C40 95.12(8) . . ?
C29 P2 C40 99.29(8) . . ?
C56 C51 C52 119.71(16) . . ?
C56 C51 P2 120.98(13) . . ?
C52 C51 P2 119.31(14) . . ?
C53 C52 C51 120.11(18) . . ?
C53 C52 H52A 119.9 . . ?
C51 C52 H52A 119.9 . . ?
C54 C53 C52 118.40(18) . . ?
C54 C53 H53A 120.8 . . ?
C52 C53 H53A 120.8 . . ?
F42 C54 C53 118.25(19) . . ?
F42 C54 C55 118.4(2) . . ?
C53 C54 C55 123.32(17) . . ?
C54 C55 C56 117.93(19) . . ?
C54 C55 H55A 121.0 . . ?
C56 C55 H55A 121.0 . . ?
C51 C56 C55 120.46(18) . . ?
C51 C56 H56A 119.8 . . ?
C55 C56 H56A 119.8 . . ?

loop_
_geom_bond_atom_site_label_1
_geom_bond_atom_site_label_2
_geom_bond_distance
_geom_bond_site_symmetry_2
_geom_bond_publ_flag
C1 C2 1.394(3) . ?
C1 C6 1.397(2) . ?
C1 P1 1.8215(17) . ?
C2 C3 1.393(3) . ?
C2 H2A 0.9500 . ?
C3 C4 1.388(3) . ?
C3 H3A 0.9500 . ?
C4 C5 1.380(3) . ?
C4 H4A 0.9500 . ?
C5 C6 1.392(2) . ?
C5 H5A 0.9500 . ?
C6 C7 1.519(2) . ?
C7 O1 1.3863(18) . ?
C7 C8 1.550(2) . ?
C7 C10 1.577(2) . ?
C8 F1 1.3560(19) . ?
C8 F2 1.357(2) . ?
C8 C9 1.540(3) . ?
C9 F3 1.315(2) . ?
C9 F4 1.323(3) . ?
C9 F5 1.329(2) . ?
C10 F7 1.352(2) . ?
C10 F6 1.363(2) . ?
C10 C11 1.531(3) . ?
C11 F8 1.323(3) . ?
C11 F10 1.332(2) . ?
C11 F9 1.333(2) . ?
C12 C17 1.379(2) . ?
C12 C13 1.402(2) . ?
C12 P1 1.8805(17) . ?
C13 C14 1.389(3) . ?
C13 H13A 0.9500 . ?
C14 C15 1.384(3) . ?
C14 H14A 0.9500 . ?
C15 C16 1.387(3) . ?
C15 H15A 0.9500 . ?
C16 C17 1.400(2) . ?
C16 H16A 0.9500 . ?
C17 C18 1.513(2) . ?
C18 O2 1.4179(18) . ?
C18 C19 1.553(2) . ?
C18 C21 1.566(2) . ?
C19 F11 1.347(2) . ?
C19 F12 1.3552(19) . ?
C19 C20 1.546(3) . ?
C20 F14 1.322(2) . ?
C20 F13 1.324(3) . ?
C20 F15 1.325(2) . ?
C21 F17 1.3499(19) . ?
C21 F16 1.352(2) . ?
C21 C22 1.548(3) . ?
C22 F18 1.324(3) . ?
C22 F19 1.324(2) . ?
C22 F20 1.335(2) . ?
C23 C28 1.388(3) . ?
C23 C24 1.393(2) . ?
C23 P1 1.8245(17) . ?
C24 C25 1.391(3) . ?
C24 H24A 0.9500 . ?
C25 C26 1.362(4) . ?
C25 H25A 0.9500 . ?
C26 F21 1.365(2) . ?
C26 C27 1.375(4) . ?
C27 C28 1.397(3) . ?
C27 H27A 0.9500 . ?
C28 H28A 0.9500 . ?
O1 P1 1.7870(12) . ?
O2 P1 1.6501(12) . ?
C29 C30 1.393(3) . ?
C29 C34 1.396(2) . ?
C29 P2 1.8229(17) . ?
C30 C31 1.393(3) . ?
C30 H30A 0.9500 . ?
C31 C32 1.389(3) . ?
C31 H31A 0.9500 . ?
C32 C33 1.383(3) . ?
C32 H32A 0.9500 . ?
C33 C34 1.390(2) . ?
C33 H33A 0.9500 . ?
C34 C35 1.519(2) . ?
C35 O3 1.3887(19) . ?
C35 C38 1.549(2) . ?
C35 C36 1.578(2) . ?
C36 F22 1.351(2) . ?
C36 F23 1.351(2) . ?
C36 C37 1.540(3) . ?
C37 F24 1.310(3) . ?
C37 F26 1.323(3) . ?
C37 F25 1.342(3) . ?
C38 F28 1.352(2) . ?
C38 F27 1.355(2) . ?
C38 C39 1.539(3) . ?
C39 F29 1.321(2) . ?
C39 F30 1.323(3) . ?
C39 F31 1.335(2) . ?
C40 C45 1.382(3) . ?
C40 C41 1.400(3) . ?
C40 P2 1.8763(18) . ?
C41 C42 1.389(3) . ?
C41 H41A 0.9500 . ?
C42 C43 1.382(4) . ?
C42 H42A 0.9500 . ?
C43 C44 1.381(4) . ?
C43 H43A 0.9500 . ?
C44 C45 1.396(3) . ?
C44 H44A 0.9500 . ?
C45 C46 1.515(3) . ?
C46 O4 1.419(2) . ?
C46 C47 1.562(2) . ?
C46 C49 1.569(3) . ?
C47 F33 1.341(2) . ?
C47 F32 1.357(2) . ?
C47 C48 1.548(3) . ?
C48 F36 1.322(2) . ?
C48 F35 1.324(3) . ?
C48 F34 1.326(2) . ?
C49 F37 1.349(2) . ?
C49 F38 1.356(2) . ?
C49 C50 1.539(3) . ?
C50 F39 1.320(3) . ?
C50 F40 1.321(3) . ?
C50 F41 1.329(2) . ?
O3 P2 1.7800(12) . ?
O4 P2 1.6564(12) . ?
P2 C51 1.8191(17) . ?
C51 C56 1.393(2) . ?
C51 C52 1.395(2) . ?
C52 C53 1.394(3) . ?
C52 H52A 0.9500 . ?
C53 C54 1.370(3) . ?
C53 H53A 0.9500 . ?
C54 F42 1.364(2) . ?
C54 C55 1.378(3) . ?
C55 C56 1.394(2) . ?
C55 H55A 0.9500 . ?
C56 H56A 0.9500 . ?

loop_
_geom_torsion_atom_site_label_1
_geom_torsion_atom_site_label_2
_geom_torsion_atom_site_label_3
_geom_torsion_atom_site_label_4
_geom_torsion
_geom_torsion_site_symmetry_1
_geom_torsion_site_symmetry_2
_geom_torsion_site_symmetry_3
_geom_torsion_site_symmetry_4
_geom_torsion_publ_flag
C6 C1 C2 C3 2.7(3) . . . . ?
P1 C1 C2 C3 179.63(15) . . . . ?
C1 C2 C3 C4 -1.0(3) . . . . ?
C2 C3 C4 C5 -1.2(3) . . . . ?
C3 C4 C5 C6 1.7(3) . . . . ?
C4 C5 C6 C1 0.0(3) . . . . ?
C4 C5 C6 C7 178.94(19) . . . . ?
C2 C1 C6 C5 -2.2(3) . . . . ?
P1 C1 C6 C5 -179.50(15) . . . . ?
C2 C1 C6 C7 178.76(16) . . . . ?
P1 C1 C6 C7 1.42(19) . . . . ?
C5 C6 C7 O1 174.55(17) . . . . ?
C1 C6 C7 O1 -6.43(19) . . . . ?
C5 C6 C7 C8 54.6(2) . . . . ?
C1 C6 C7 C8 -126.40(16) . . . . ?
C5 C6 C7 C10 -68.3(2) . . . . ?
C1 C6 C7 C10 110.73(16) . . . . ?
O1 C7 C8 F1 169.68(14) . . . . ?
C6 C7 C8 F1 -70.38(19) . . . . ?
C10 C7 C8 F1 50.4(2) . . . . ?
O1 C7 C8 F2 51.80(18) . . . . ?
C6 C7 C8 F2 171.74(13) . . . . ?
C10 C7 C8 F2 -67.51(17) . . . . ?
O1 C7 C8 C9 -68.0(2) . . . . ?
C6 C7 C8 C9 51.9(2) . . . . ?
C10 C7 C8 C9 172.65(15) . . . . ?
F1 C8 C9 F3 -176.71(17) . . . . ?
F2 C8 C9 F3 -63.3(2) . . . . ?
C7 C8 C9 F3 58.6(2) . . . . ?
F1 C8 C9 F4 60.9(2) . . . . ?
F2 C8 C9 F4 174.23(16) . . . . ?
C7 C8 C9 F4 -63.8(2) . . . . ?
F1 C8 C9 F5 -58.4(2) . . . . ?
F2 C8 C9 F5 54.99(19) . . . . ?
C7 C8 C9 F5 176.96(15) . . . . ?
O1 C7 C10 F7 57.99(18) . . . . ?
C6 C7 C10 F7 -58.47(17) . . . . ?
C8 C7 C10 F7 176.69(14) . . . . ?
O1 C7 C10 F6 174.03(13) . . . . ?
C6 C7 C10 F6 57.56(17) . . . . ?
C8 C7 C10 F6 -67.28(18) . . . . ?
O1 C7 C10 C11 -61.7(2) . . . . ?
C6 C7 C10 C11 -178.13(16) . . . . ?
C8 C7 C10 C11 57.0(2) . . . . ?
F7 C10 C11 F8 -72.60(19) . . . . ?
F6 C10 C11 F8 174.67(16) . . . . ?
C7 C10 C11 F8 47.7(2) . . . . ?
F7 C10 C11 F10 47.4(2) . . . . ?
F6 C10 C11 F10 -65.3(2) . . . . ?
C7 C10 C11 F10 167.74(16) . . . . ?
F7 C10 C11 F9 165.58(15) . . . . ?
F6 C10 C11 F9 52.9(2) . . . . ?
C7 C10 C11 F9 -74.1(2) . . . . ?
C17 C12 C13 C14 0.9(3) . . . . ?
P1 C12 C13 C14 175.88(15) . . . . ?
C12 C13 C14 C15 -0.2(3) . . . . ?
C13 C14 C15 C16 -0.4(3) . . . . ?
C14 C15 C16 C17 0.2(3) . . . . ?
C13 C12 C17 C16 -1.2(3) . . . . ?
P1 C12 C17 C16 -176.95(15) . . . . ?
C13 C12 C17 C18 177.97(16) . . . . ?
P1 C12 C17 C18 2.18(18) . . . . ?
C15 C16 C17 C12 0.6(3) . . . . ?
C15 C16 C17 C18 -178.37(18) . . . . ?
C12 C17 C18 O2 -0.70(19) . . . . ?
C16 C17 C18 O2 178.39(17) . . . . ?
C12 C17 C18 C19 118.44(16) . . . . ?
C16 C17 C18 C19 -62.5(2) . . . . ?
C12 C17 C18 C21 -115.90(16) . . . . ?
C16 C17 C18 C21 63.2(2) . . . . ?
O2 C18 C19 F11 -49.50(18) . . . . ?
C17 C18 C19 F11 -168.94(13) . . . . ?
C21 C18 C19 F11 66.59(17) . . . . ?
O2 C18 C19 F12 -168.03(14) . . . . ?
C17 C18 C19 F12 72.53(18) . . . . ?
C21 C18 C19 F12 -51.94(19) . . . . ?
O2 C18 C19 C20 71.58(19) . . . . ?
C17 C18 C19 C20 -47.9(2) . . . . ?
C21 C18 C19 C20 -172.32(15) . . . . ?
F11 C19 C20 F14 71.07(19) . . . . ?
F12 C19 C20 F14 -174.30(16) . . . . ?
C18 C19 C20 F14 -52.2(2) . . . . ?
F11 C19 C20 F13 -167.25(15) . . . . ?
F12 C19 C20 F13 -52.6(2) . . . . ?
C18 C19 C20 F13 69.5(2) . . . . ?
F11 C19 C20 F15 -48.9(2) . . . . ?
F12 C19 C20 F15 65.72(19) . . . . ?
C18 C19 C20 F15 -172.19(15) . . . . ?
O2 C18 C21 F17 -175.13(14) . . . . ?
C17 C18 C21 F17 -58.40(18) . . . . ?
C19 C18 C21 F17 67.63(18) . . . . ?
O2 C18 C21 F16 -59.23(17) . . . . ?
C17 C18 C21 F16 57.50(17) . . . . ?
C19 C18 C21 F16 -176.48(14) . . . . ?
O2 C18 C21 C22 60.8(2) . . . . ?
C17 C18 C21 C22 177.58(16) . . . . ?
C19 C18 C21 C22 -56.4(2) . . . . ?
F17 C21 C22 F18 -52.4(2) . . . . ?
F16 C21 C22 F18 -166.19(15) . . . . ?
C18 C21 C22 F18 73.6(2) . . . . ?
F17 C21 C22 F19 -174.80(17) . . . . ?
F16 C21 C22 F19 71.4(2) . . . . ?
C18 C21 C22 F19 -48.8(3) . . . . ?
F17 C21 C22 F20 66.2(2) . . . . ?
F16 C21 C22 F20 -47.6(2) . . . . ?
C18 C21 C22 F20 -167.78(16) . . . . ?
C28 C23 C24 C25 1.0(3) . . . . ?
P1 C23 C24 C25 -177.62(14) . . . . ?
C23 C24 C25 C26 0.6(3) . . . . ?
C24 C25 C26 F21 179.64(19) . . . . ?
C24 C25 C26 C27 -1.3(3) . . . . ?
C25 C26 C27 C28 0.5(3) . . . . ?
F21 C26 C27 C28 179.6(2) . . . . ?
C24 C23 C28 C27 -1.8(3) . . . . ?
P1 C23 C28 C27 176.79(16) . . . . ?
C26 C27 C28 C23 1.1(3) . . . . ?
C6 C7 O1 P1 9.16(16) . . . . ?
C8 C7 O1 P1 132.86(12) . . . . ?
C10 C7 O1 P1 -106.68(13) . . . . ?
C17 C18 O2 P1 -1.38(17) . . . . ?
C19 C18 O2 P1 -123.56(12) . . . . ?
C21 C18 O2 P1 116.38(13) . . . . ?
C18 O2 P1 O1 -176.44(12) . . . . ?
C18 O2 P1 C1 101.89(13) . . . . ?
C18 O2 P1 C23 -91.63(13) . . . . ?
C18 O2 P1 C12 2.18(12) . . . . ?
C7 O1 P1 O2 -129.85(12) . . . . ?
C7 O1 P1 C1 -7.30(12) . . . . ?
C7 O1 P1 C23 111.27(12) . . . . ?
C7 O1 P1 C12 -137.9(4) . . . . ?
C2 C1 P1 O2 -95.17(17) . . . . ?
C6 C1 P1 O2 81.95(14) . . . . ?
C2 C1 P1 O1 -174.20(17) . . . . ?
C6 C1 P1 O1 2.92(13) . . . . ?
C2 C1 P1 C23 98.34(17) . . . . ?
C6 C1 P1 C23 -84.53(15) . . . . ?
C2 C1 P1 C12 -1.78(18) . . . . ?
C6 C1 P1 C12 175.34(13) . . . . ?
C28 C23 P1 O2 -20.40(17) . . . . ?
C24 C23 P1 O2 158.16(13) . . . . ?
C28 C23 P1 O1 60.32(15) . . . . ?
C24 C23 P1 O1 -121.12(14) . . . . ?
C28 C23 P1 C1 146.52(14) . . . . ?
C24 C23 P1 C1 -34.92(17) . . . . ?
C28 C23 P1 C12 -110.44(15) . . . . ?
C24 C23 P1 C12 68.13(15) . . . . ?
C17 C12 P1 O2 -2.48(13) . . . . ?
C13 C12 P1 O2 -177.71(17) . . . . ?
C17 C12 P1 O1 5.5(5) . . . . ?
C13 C12 P1 O1 -169.7(3) . . . . ?
C17 C12 P1 C1 -124.28(13) . . . . ?
C13 C12 P1 C1 60.49(18) . . . . ?
C17 C12 P1 C23 115.92(14) . . . . ?
C13 C12 P1 C23 -59.30(18) . . . . ?
C34 C29 C30 C31 -2.7(3) . . . . ?
P2 C29 C30 C31 179.32(14) . . . . ?
C29 C30 C31 C32 2.4(3) . . . . ?
C30 C31 C32 C33 0.5(3) . . . . ?
C31 C32 C33 C34 -3.0(3) . . . . ?
C32 C33 C34 C29 2.7(3) . . . . ?
C32 C33 C34 C35 178.72(18) . . . . ?
C30 C29 C34 C33 0.1(3) . . . . ?
P2 C29 C34 C33 178.41(14) . . . . ?
C30 C29 C34 C35 -176.44(15) . . . . ?
P2 C29 C34 C35 1.83(19) . . . . ?
C33 C34 C35 O3 174.94(17) . . . . ?
C29 C34 C35 O3 -8.71(19) . . . . ?
C33 C34 C35 C38 56.1(2) . . . . ?
C29 C34 C35 C38 -127.60(16) . . . . ?
C33 C34 C35 C36 -67.2(2) . . . . ?
C29 C34 C35 C36 109.16(16) . . . . ?
O3 C35 C36 F22 179.69(14) . . . . ?
C34 C35 C36 F22 63.16(18) . . . . ?
C38 C35 C36 F22 -61.57(19) . . . . ?
O3 C35 C36 F23 63.93(17) . . . . ?
C34 C35 C36 F23 -52.61(17) . . . . ?
C38 C35 C36 F23 -177.34(14) . . . . ?
O3 C35 C36 C37 -55.7(2) . . . . ?
C34 C35 C36 C37 -172.19(17) . . . . ?
C38 C35 C36 C37 63.1(2) . . . . ?
F22 C36 C37 F24 168.5(2) . . . . ?
F23 C36 C37 F24 -78.2(2) . . . . ?
C35 C36 C37 F24 41.8(3) . . . . ?
F22 C36 C37 F26 -69.6(2) . . . . ?
F23 C36 C37 F26 43.7(2) . . . . ?
C35 C36 C37 F26 163.66(18) . . . . ?
F22 C36 C37 F25 46.6(2) . . . . ?
F23 C36 C37 F25 159.99(16) . . . . ?
C35 C36 C37 F25 -80.0(2) . . . . ?
O3 C35 C38 F28 61.37(18) . . . . ?
C34 C35 C38 F28 -179.56(14) . . . . ?
C36 C35 C38 F28 -58.75(19) . . . . ?
O3 C35 C38 F27 179.96(14) . . . . ?
C34 C35 C38 F27 -60.98(19) . . . . ?
C36 C35 C38 F27 59.84(19) . . . . ?
O3 C35 C38 C39 -58.10(19) . . . . ?
C34 C35 C38 C39 61.0(2) . . . . ?
C36 C35 C38 C39 -178.22(15) . . . . ?
F28 C38 C39 F29 -50.7(2) . . . . ?
F27 C38 C39 F29 -163.85(16) . . . . ?
C35 C38 C39 F29 72.0(2) . . . . ?
F28 C38 C39 F30 -172.01(16) . . . . ?
F27 C38 C39 F30 74.8(2) . . . . ?
C35 C38 C39 F30 -49.4(2) . . . . ?
F28 C38 C39 F31 68.18(19) . . . . ?
F27 C38 C39 F31 -45.0(2) . . . . ?
C35 C38 C39 F31 -169.17(16) . . . . ?
C45 C40 C41 C42 -3.2(3) . . . . ?
P2 C40 C41 C42 -179.77(16) . . . . ?
C40 C41 C42 C43 2.5(3) . . . . ?
C41 C42 C43 C44 -0.1(4) . . . . ?
C42 C43 C44 C45 -1.5(4) . . . . ?
C41 C40 C45 C44 1.6(3) . . . . ?
P2 C40 C45 C44 178.69(17) . . . . ?
C41 C40 C45 C46 -175.40(16) . . . . ?
P2 C40 C45 C46 1.69(19) . . . . ?
C43 C44 C45 C40 0.8(3) . . . . ?
C43 C44 C45 C46 177.3(2) . . . . ?
C40 C45 C46 O4 -0.9(2) . . . . ?
C44 C45 C46 O4 -177.77(19) . . . . ?
C40 C45 C46 C47 -119.37(17) . . . . ?
C44 C45 C46 C47 63.8(3) . . . . ?
C40 C45 C46 C49 114.24(17) . . . . ?
C44 C45 C46 C49 -62.6(2) . . . . ?
O4 C46 C47 F33 40.4(2) . . . . ?
C45 C46 C47 F33 159.58(15) . . . . ?
C49 C46 C47 F33 -75.57(19) . . . . ?
O4 C46 C47 F32 158.79(15) . . . . ?
C45 C46 C47 F32 -82.0(2) . . . . ?
C49 C46 C47 F32 42.8(2) . . . . ?
O4 C46 C47 C48 -81.2(2) . . . . ?
C45 C46 C47 C48 38.0(2) . . . . ?
C49 C46 C47 C48 162.85(17) . . . . ?
F33 C47 C48 F36 42.3(2) . . . . ?
F32 C47 C48 F36 -72.2(2) . . . . ?
C46 C47 C48 F36 165.40(17) . . . . ?
F33 C47 C48 F35 161.10(16) . . . . ?
F32 C47 C48 F35 46.6(2) . . . . ?
C46 C47 C48 F35 -75.8(2) . . . . ?
F33 C47 C48 F34 -77.9(2) . . . . ?
F32 C47 C48 F34 167.57(17) . . . . ?
C46 C47 C48 F34 45.2(2) . . . . ?
O4 C46 C49 F37 178.85(15) . . . . ?
C45 C46 C49 F37 62.6(2) . . . . ?
C47 C46 C49 F37 -65.0(2) . . . . ?
O4 C46 C49 F38 63.41(19) . . . . ?
C45 C46 C49 F38 -52.83(19) . . . . ?
C47 C46 C49 F38 179.52(15) . . . . ?
O4 C46 C49 C50 -56.2(2) . . . . ?
C45 C46 C49 C50 -172.44(16) . . . . ?
C47 C46 C49 C50 59.9(2) . . . . ?
F37 C49 C50 F39 -177.48(17) . . . . ?
F38 C49 C50 F39 -63.9(2) . . . . ?
C46 C49 C50 F39 55.9(2) . . . . ?
F37 C49 C50 F40 60.0(2) . . . . ?
F38 C49 C50 F40 173.54(17) . . . . ?
C46 C49 C50 F40 -66.6(2) . . . . ?
F37 C49 C50 F41 -58.8(2) . . . . ?
F38 C49 C50 F41 54.8(2) . . . . ?
C46 C49 C50 F41 174.60(17) . . . . ?
C34 C35 O3 P2 12.53(16) . . . . ?
C38 C35 O3 P2 135.39(11) . . . . ?
C36 C35 O3 P2 -103.50(13) . . . . ?
C45 C46 O4 P2 -0.34(18) . . . . ?
C47 C46 O4 P2 122.90(13) . . . . ?
C49 C46 O4 P2 -117.36(14) . . . . ?
C46 O4 P2 O3 180.00(12) . . . . ?
C46 O4 P2 C51 95.55(13) . . . . ?
C46 O4 P2 C29 -98.48(13) . . . . ?
C46 O4 P2 C40 1.06(13) . . . . ?
C35 O3 P2 O4 114.89(12) . . . . ?
C35 O3 P2 C51 -125.66(12) . . . . ?
C35 O3 P2 C29 -10.05(12) . . . . ?
C35 O3 P2 C40 121.2(4) . . . . ?
C30 C29 P2 O4 102.96(16) . . . . ?
C34 C29 P2 O4 -75.14(15) . . . . ?
C30 C29 P2 O3 -177.80(16) . . . . ?
C34 C29 P2 O3 4.10(13) . . . . ?
C30 C29 P2 C51 -90.63(17) . . . . ?
C34 C29 P2 C51 91.27(14) . . . . ?
C30 C29 P2 C40 9.64(17) . . . . ?
C34 C29 P2 C40 -168.47(13) . . . . ?
C45 C40 P2 O4 -1.59(14) . . . . ?
C41 C40 P2 O4 175.16(18) . . . . ?
C45 C40 P2 O3 -7.8(5) . . . . ?
C41 C40 P2 O3 168.9(3) . . . . ?
C45 C40 P2 C51 -120.49(14) . . . . ?
C41 C40 P2 C51 56.26(18) . . . . ?
C45 C40 P2 C29 122.60(14) . . . . ?
C41 C40 P2 C29 -60.65(18) . . . . ?
O4 P2 C51 C56 7.43(17) . . . . ?
O3 P2 C51 C56 -73.54(15) . . . . ?
C29 P2 C51 C56 -159.72(14) . . . . ?
C40 P2 C51 C56 97.44(15) . . . . ?
O4 P2 C51 C52 -172.82(13) . . . . ?
O3 P2 C51 C52 106.21(15) . . . . ?
C29 P2 C51 C52 20.03(17) . . . . ?
C40 P2 C51 C52 -82.81(15) . . . . ?
C56 C51 C52 C53 -0.9(3) . . . . ?
P2 C51 C52 C53 179.31(14) . . . . ?
C51 C52 C53 C54 -1.4(3) . . . . ?
C52 C53 C54 F42 -177.98(17) . . . . ?
C52 C53 C54 C55 2.4(3) . . . . ?
F42 C54 C55 C56 179.44(17) . . . . ?
C53 C54 C55 C56 -1.0(3) . . . . ?
C52 C51 C56 C55 2.4(3) . . . . ?
P2 C51 C56 C55 -177.83(15) . . . . ?
C54 C55 C56 C51 -1.5(3) . . . . ?
